data_4515508
loop_
_publ_author_name
'Liang, Qiuming'
'Sheng, Kai'
'Salmon, Andrew'
'Zhou, Vivian Yue'
'Song, Datong'

_publ_section_title
;
 Active Iron(II) Catalysts toward gem-Specific Dimerization of Terminal
 Alkynes
;
_journal_issue 2
_journal_name_full 'ACS Catalysis'
_journal_page_first 810
_journal_paper_doi 10.1021/acscatal.8b03552
_journal_volume 9
_journal_year 2018
_chemical_formula_sum 'C32 H41 Cl Fe N2'
_chemical_formula_weight 544.97
_space_group_crystal_system monoclinic
_space_group_IT_number 14
_space_group_name_Hall '-P 2ybc'
_space_group_name_H-M_alt 'P 1 21/c 1'
_atom_sites_solution_hydrogens geom
_audit_creation_method SHELXL-2016/6
_cell_angle_alpha 90
_cell_angle_beta 90.017(4)
_cell_angle_gamma 90
_cell_formula_units_Z 4
_cell_length_a 8.4344(10)
_cell_length_b 22.681(2)
_cell_length_c 15.3166(16)
_cell_measurement_reflns_used 26837
_cell_measurement_temperature 150(2)
_cell_measurement_theta_max 27.687
_cell_measurement_theta_min 1.329
_cell_volume 2930.1(5)
_computing_structure_refinement 'SHELXL-2016/6 (Sheldrick, 2016)'
_diffrn_ambient_temperature 150(2)
_diffrn_measured_fraction_theta_full 1.000
_diffrn_measured_fraction_theta_max 0.994
_diffrn_measurement_device_type 'Bruker Kappa Apex II'
_diffrn_measurement_method 'omega and phi scans'
_diffrn_radiation_type MoK\a
_diffrn_radiation_wavelength 0.71073
_diffrn_reflns_av_R_equivalents 0.0673
_diffrn_reflns_av_unetI/netI 0.0722
_diffrn_reflns_Laue_measured_fraction_full 1.000
_diffrn_reflns_Laue_measured_fraction_max 0.994
_diffrn_reflns_limit_h_max 10
_diffrn_reflns_limit_h_min -11
_diffrn_reflns_limit_k_max 29
_diffrn_reflns_limit_k_min -29
_diffrn_reflns_limit_l_max 19
_diffrn_reflns_limit_l_min -18
_diffrn_reflns_number 26837
_diffrn_reflns_point_group_measured_fraction_full 1.000
_diffrn_reflns_point_group_measured_fraction_max 0.994
_diffrn_reflns_theta_full 25.242
_diffrn_reflns_theta_max 27.687
_diffrn_reflns_theta_min 1.329
_exptl_absorpt_coefficient_mu 0.628
_exptl_absorpt_correction_T_max 0.6857
_exptl_absorpt_correction_T_min 0.5916
_exptl_absorpt_correction_type multi-scan
_exptl_absorpt_process_details SADABS
_exptl_crystal_colour 'yellow brown'
_exptl_crystal_density_diffrn 1.235
_exptl_crystal_description plate
_exptl_crystal_F_000 1160
_exptl_crystal_size_max 0.1
_exptl_crystal_size_mid 0.1
_exptl_crystal_size_min 0.05
_refine_diff_density_max 0.336
_refine_diff_density_min -0.496
_refine_diff_density_rms 0.071
_refine_ls_extinction_method none
_refine_ls_goodness_of_fit_ref 1.017
_refine_ls_hydrogen_treatment constr
_refine_ls_matrix_type full
_refine_ls_number_parameters 335
_refine_ls_number_reflns 6772
_refine_ls_number_restraints 0
_refine_ls_restrained_S_all 1.017
_refine_ls_R_factor_all 0.0732
_refine_ls_R_factor_gt 0.0463
_refine_ls_shift/su_max 0.001
_refine_ls_shift/su_mean 0.000
_refine_ls_structure_factor_coef Fsqd
_refine_ls_weighting_details 'w=1/[\s^2^(Fo^2^)+(0.0479P)^2^] where P=(Fo^2^+2Fc^2^)/3'
_refine_ls_weighting_scheme calc
_refine_ls_wR_factor_gt 0.0941
_refine_ls_wR_factor_ref 0.1040
_reflns_Friedel_coverage 0.000
_reflns_number_gt 5096
_reflns_number_total 6772
_reflns_threshold_expression 'I > 2\s(I)'
_cod_data_source_file cs8b03552_si_007.cif
_cod_data_source_block 6
_cod_original_sg_symbol_H-M 'P 21/c'
_cod_database_code 4515508
_shelx_shelxl_version_number 2016/6
_shelx_space_group_comment
;
The symmetry employed for this shelxl refinement is uniquely defined
by the following loop, which should always be used as a source of
symmetry information in preference to the above space-group names.
They are only intended as comments.
;

loop_
_space_group_symop_operation_xyz
'x, y, z'
'-x, y+1/2, -z+1/2'
'-x, -y, -z'
'x, -y-1/2, z-1/2'

loop_
_atom_site_label
_atom_site_type_symbol
_atom_site_fract_x
_atom_site_fract_y
_atom_site_fract_z
_atom_site_U_iso_or_equiv
_atom_site_adp_type
_atom_site_occupancy
_atom_site_site_symmetry_order
_atom_site_calc_flag
_atom_site_refinement_flags_posn
_atom_site_refinement_flags_adp
Fe1 Fe 0.41225(6) 0.91728(2) 0.78740(3) 0.02196(11) Uani 1 1 d . .
Cl1 Cl 0.53336(11) 0.89113(4) 0.66202(6) 0.0351(2) Uani 1 1 d . .
N1 N 0.1792(3) 0.81424(10) 0.80480(16) 0.0212(6) Uani 1 1 d . .
C1 C 0.2230(4) 0.86781(12) 0.77139(19) 0.0205(7) Uani 1 1 d . .
N2 N 0.1078(3) 0.87847(9) 0.71099(18) 0.0228(5) Uani 1 1 d . .
C2 C 0.0425(4) 0.79338(13) 0.76586(19) 0.0240(7) Uani 1 1 d . .
H2A H -0.010209 0.757357 0.778521 0.029 Uiso 1 1 calc R U
C3 C -0.0011(4) 0.83344(12) 0.7073(2) 0.0247(7) Uani 1 1 d . .
H3A H -0.090698 0.831352 0.669848 0.030 Uiso 1 1 calc R U
C4 C 0.2618(4) 0.78237(12) 0.8731(2) 0.0226(7) Uani 1 1 d . .
C5 C 0.4022(4) 0.75276(12) 0.8524(2) 0.0232(7) Uani 1 1 d . .
C6 C 0.4802(4) 0.72328(13) 0.9198(2) 0.0282(7) Uani 1 1 d . .
H6A H 0.577799 0.703929 0.908152 0.034 Uiso 1 1 calc R U
C7 C 0.4180(4) 0.72171(13) 1.0031(2) 0.0327(8) Uani 1 1 d . .
H7A H 0.474488 0.702336 1.048512 0.039 Uiso 1 1 calc R U
C8 C 0.2735(4) 0.74832(14) 1.0210(2) 0.0296(8) Uani 1 1 d . .
H8A H 0.229163 0.744919 1.077740 0.036 Uiso 1 1 calc R U
C9 C 0.1922(4) 0.77990(13) 0.9571(2) 0.0225(7) Uani 1 1 d . .
C10 C 0.4634(4) 0.74740(13) 0.7595(2) 0.0278(8) Uani 1 1 d . .
H10A H 0.416496 0.780272 0.724426 0.033 Uiso 1 1 calc R U
C11 C 0.6432(4) 0.75126(19) 0.7517(2) 0.0442(10) Uani 1 1 d . .
H11A H 0.673108 0.752727 0.689925 0.066 Uiso 1 1 calc R U
H11B H 0.691427 0.716546 0.779060 0.066 Uiso 1 1 calc R U
H11C H 0.680801 0.786979 0.781174 0.066 Uiso 1 1 calc R U
C12 C 0.4034(5) 0.68907(14) 0.7213(2) 0.0396(8) Uani 1 1 d . .
H12A H 0.438995 0.685410 0.660661 0.059 Uiso 1 1 calc R U
H12B H 0.287251 0.688336 0.723211 0.059 Uiso 1 1 calc R U
H12C H 0.445499 0.656157 0.755675 0.059 Uiso 1 1 calc R U
C13 C 0.0326(4) 0.80703(14) 0.9792(2) 0.0293(8) Uani 1 1 d . .
H13A H 0.006811 0.836609 0.932902 0.035 Uiso 1 1 calc R U
C14 C 0.0294(5) 0.83883(16) 1.0675(2) 0.0426(9) Uani 1 1 d . .
H14A H -0.070064 0.860818 1.073229 0.064 Uiso 1 1 calc R U
H14B H 0.119076 0.866215 1.071039 0.064 Uiso 1 1 calc R U
H14C H 0.037239 0.809800 1.114695 0.064 Uiso 1 1 calc R U
C15 C -0.0982(5) 0.76030(16) 0.9789(2) 0.0410(9) Uani 1 1 d . .
H15A H -0.200224 0.778944 0.992228 0.061 Uiso 1 1 calc R U
H15B H -0.074738 0.730294 1.023103 0.061 Uiso 1 1 calc R U
H15C H -0.103558 0.741716 0.921221 0.061 Uiso 1 1 calc R U
C16 C 0.0976(4) 0.93294(12) 0.6581(2) 0.0283(7) Uani 1 1 d . .
H16A H 0.200525 0.953831 0.660524 0.034 Uiso 1 1 calc R U
H16B H 0.016010 0.959224 0.683537 0.034 Uiso 1 1 calc R U
C17 C 0.0563(4) 0.92053(13) 0.5644(2) 0.0278(8) Uani 1 1 d . .
C18 C 0.1716(5) 0.90108(15) 0.5068(2) 0.0368(9) Uani 1 1 d . .
H18A H 0.278002 0.896561 0.526122 0.044 Uiso 1 1 calc R U
C19 C 0.1319(5) 0.88819(16) 0.4210(2) 0.0440(10) Uani 1 1 d . .
H19A H 0.210553 0.873998 0.381951 0.053 Uiso 1 1 calc R U
C20 C -0.0192(6) 0.89585(17) 0.3929(2) 0.0474(11) Uani 1 1 d . .
H20A H -0.045011 0.887196 0.333932 0.057 Uiso 1 1 calc R U
C21 C -0.1351(5) 0.91581(17) 0.4480(3) 0.0463(10) Uani 1 1 d . .
H21A H -0.239969 0.921539 0.427015 0.056 Uiso 1 1 calc R U
C22 C -0.0986(5) 0.92766(14) 0.5347(2) 0.0358(8) Uani 1 1 d . .
H22A H -0.179120 0.940584 0.573646 0.043 Uiso 1 1 calc R U
C23 C 0.4818(5) 0.93489(13) 0.9205(2) 0.0311(8) Uani 1 1 d . .
C24 C 0.6073(4) 0.95028(14) 0.8642(2) 0.0318(8) Uani 1 1 d . .
C25 C 0.5518(4) 0.99624(13) 0.8067(2) 0.0323(9) Uani 1 1 d . .
C26 C 0.3939(4) 1.00980(13) 0.8293(2) 0.0292(8) Uani 1 1 d . .
C27 C 0.3461(4) 0.97037(14) 0.8966(2) 0.0284(8) Uani 1 1 d . .
C28 C 0.4870(6) 0.89298(17) 0.9965(2) 0.0515(11) Uani 1 1 d . .
H28A H 0.383302 0.874054 1.003365 0.077 Uiso 1 1 calc R U
H28B H 0.513270 0.914761 1.049873 0.077 Uiso 1 1 calc R U
H28C H 0.567904 0.862801 0.985918 0.077 Uiso 1 1 calc R U
C29 C 0.7687(5) 0.92334(18) 0.8639(3) 0.0589(13) Uani 1 1 d . .
H29A H 0.841625 0.948805 0.831352 0.088 Uiso 1 1 calc R U
H29B H 0.764016 0.884494 0.835944 0.088 Uiso 1 1 calc R U
H29C H 0.806322 0.919017 0.924046 0.088 Uiso 1 1 calc R U
C30 C 0.6532(5) 1.02535(16) 0.7398(3) 0.0508(11) Uani 1 1 d . .
H30A H 0.723051 0.995981 0.712932 0.076 Uiso 1 1 calc R U
H30B H 0.717432 1.056059 0.767638 0.076 Uiso 1 1 calc R U
H30C H 0.585807 1.043148 0.694831 0.076 Uiso 1 1 calc R U
C31 C 0.2918(5) 1.05621(14) 0.7883(3) 0.0452(10) Uani 1 1 d . .
H31A H 0.181089 1.043148 0.788577 0.068 Uiso 1 1 calc R U
H31B H 0.326248 1.062893 0.728001 0.068 Uiso 1 1 calc R U
H31C H 0.301408 1.092971 0.821517 0.068 Uiso 1 1 calc R U
C32 C 0.1888(4) 0.97144(18) 0.9434(3) 0.0478(11) Uani 1 1 d . .
H32A H 0.139969 0.932279 0.940402 0.072 Uiso 1 1 calc R U
H32B H 0.118858 1.000343 0.915440 0.072 Uiso 1 1 calc R U
H32C H 0.205308 0.982384 1.004579 0.072 Uiso 1 1 calc R U

loop_
_atom_site_aniso_label
_atom_site_aniso_U_11
_atom_site_aniso_U_22
_atom_site_aniso_U_33
_atom_site_aniso_U_23
_atom_site_aniso_U_13
_atom_site_aniso_U_12
Fe1 0.0223(2) 0.01933(18) 0.0243(2) -0.0028(2) -0.0015(2) -0.00234(18)
Cl1 0.0369(5) 0.0343(4) 0.0343(5) -0.0110(4) 0.0091(4) -0.0091(4)
N1 0.0208(14) 0.0211(12) 0.0218(15) 0.0020(11) -0.0006(11) -0.0004(10)
C1 0.0236(16) 0.0204(14) 0.0175(17) -0.0009(13) -0.0011(13) 0.0021(12)
N2 0.0238(14) 0.0234(11) 0.0211(12) 0.0006(12) -0.0004(13) -0.0010(10)
C2 0.0253(18) 0.0248(15) 0.0219(18) -0.0019(13) -0.0026(13) -0.0067(12)
C3 0.0219(17) 0.0305(15) 0.0217(16) -0.0018(15) -0.0040(15) -0.0025(12)
C4 0.0272(18) 0.0182(14) 0.0225(17) 0.0047(13) -0.0079(14) -0.0044(13)
C5 0.0202(16) 0.0206(14) 0.0288(17) -0.0011(13) -0.0045(15) -0.0049(13)
C6 0.0241(18) 0.0225(15) 0.038(2) -0.0008(15) -0.0053(16) 0.0008(13)
C7 0.034(2) 0.0285(16) 0.035(2) 0.0077(15) -0.0125(18) 0.0012(16)
C8 0.038(2) 0.0285(16) 0.0222(19) 0.0050(15) -0.0007(16) -0.0010(16)
C9 0.0256(19) 0.0224(15) 0.0196(17) 0.0016(13) -0.0029(14) -0.0021(13)
C10 0.0235(17) 0.0235(15) 0.037(2) 0.0020(14) 0.0012(15) 0.0017(13)
C11 0.028(2) 0.058(2) 0.047(2) 0.002(2) 0.0028(18) 0.0044(18)
C12 0.050(2) 0.0336(17) 0.036(2) -0.0065(16) 0.002(2) -0.0010(16)
C13 0.0302(19) 0.0352(17) 0.0225(17) 0.0035(15) -0.0015(15) 0.0056(15)
C14 0.046(2) 0.049(2) 0.032(2) -0.0014(18) 0.0080(19) 0.0093(19)
C15 0.033(2) 0.054(2) 0.037(2) 0.0030(18) 0.0039(19) -0.0040(19)
C16 0.0322(18) 0.0212(14) 0.0315(18) 0.0043(13) -0.0022(17) 0.0030(14)
C17 0.030(2) 0.0288(16) 0.0249(17) 0.0065(14) 0.0015(15) 0.0012(14)
C18 0.038(2) 0.0371(19) 0.035(2) 0.0040(17) 0.0011(18) 0.0027(16)
C19 0.062(3) 0.045(2) 0.025(2) 0.0088(18) 0.0118(19) 0.012(2)
C20 0.069(3) 0.048(2) 0.026(2) 0.0086(18) -0.011(2) 0.008(2)
C21 0.047(3) 0.057(2) 0.035(2) 0.006(2) -0.0119(19) 0.003(2)
C22 0.036(2) 0.043(2) 0.0275(18) 0.0087(15) -0.0015(18) 0.0057(18)
C23 0.044(2) 0.0234(15) 0.0258(18) -0.0055(14) -0.0091(16) -0.0009(15)
C24 0.0227(19) 0.0283(16) 0.044(2) -0.0148(16) -0.0085(16) 0.0007(14)
C25 0.040(2) 0.0219(15) 0.035(2) -0.0083(14) 0.0078(16) -0.0087(14)
C26 0.033(2) 0.0208(14) 0.0333(18) -0.0078(14) -0.0077(17) 0.0020(14)
C27 0.0253(18) 0.0315(17) 0.0284(19) -0.0121(15) 0.0047(15) -0.0054(14)
C28 0.079(3) 0.041(2) 0.035(2) 0.0016(18) -0.022(2) -0.005(2)
C29 0.027(2) 0.063(3) 0.087(3) -0.035(3) -0.017(2) 0.0070(19)
C30 0.057(3) 0.035(2) 0.061(3) -0.007(2) 0.021(2) -0.0169(18)
C31 0.059(3) 0.0289(17) 0.048(2) -0.010(2) -0.018(2) 0.0107(17)
C32 0.033(2) 0.061(3) 0.049(2) -0.021(2) 0.0134(19) -0.0064(19)

loop_
_atom_type_symbol
_atom_type_description
_atom_type_scat_dispersion_real
_atom_type_scat_dispersion_imag
_atom_type_scat_source
C C 0.0033 0.0016 'International Tables Vol C Tables 4.2.6.8 and 6.1.1.4'
H H 0.0000 0.0000 'International Tables Vol C Tables 4.2.6.8 and 6.1.1.4'
Cl Cl 0.1484 0.1585 'International Tables Vol C Tables 4.2.6.8 and 6.1.1.4'
Fe Fe 0.3463 0.8444 'International Tables Vol C Tables 4.2.6.8 and 6.1.1.4'
N N 0.0061 0.0033 'International Tables Vol C Tables 4.2.6.8 and 6.1.1.4'

loop_
_geom_angle_atom_site_label_1
_geom_angle_atom_site_label_2
_geom_angle_atom_site_label_3
_geom_angle
C1 Fe1 C27 101.95(12)
C1 Fe1 C24 152.29(13)
C27 Fe1 C24 64.94(13)
C1 Fe1 C23 116.33(13)
C27 Fe1 C23 39.35(13)
C24 Fe1 C23 38.15(14)
C1 Fe1 C25 158.60(12)
C27 Fe1 C25 64.43(13)
C24 Fe1 C25 39.01(13)
C23 Fe1 C25 64.54(13)
C1 Fe1 C26 121.57(12)
C27 Fe1 C26 38.31(12)
C24 Fe1 C26 64.12(12)
C23 Fe1 C26 64.36(12)
C25 Fe1 C26 37.70(12)
C1 Fe1 Cl1 96.41(9)
C27 Fe1 Cl1 159.09(9)
C24 Fe1 Cl1 102.13(10)
C23 Fe1 Cl1 136.90(11)
C25 Fe1 Cl1 95.04(9)
C26 Fe1 Cl1 122.09(10)
C1 N1 C2 111.6(2)
C1 N1 C4 125.6(3)
C2 N1 C4 122.8(2)
N2 C1 N1 102.6(2)
N2 C1 Fe1 124.2(2)
N1 C1 Fe1 132.8(2)
C1 N2 C3 111.9(2)
C1 N2 C16 124.1(2)
C3 N2 C16 124.0(3)
C3 C2 N1 106.7(3)
C3 C2 H2A 126.6
N1 C2 H2A 126.6
C2 C3 N2 107.2(3)
C2 C3 H3A 126.4
N2 C3 H3A 126.4
C5 C4 C9 122.6(3)
C5 C4 N1 118.8(3)
C9 C4 N1 118.4(3)
C6 C5 C4 117.5(3)
C6 C5 C10 119.7(3)
C4 C5 C10 122.7(3)
C7 C6 C5 121.2(3)
C7 C6 H6A 119.4
C5 C6 H6A 119.4
C6 C7 C8 120.3(3)
C6 C7 H7A 119.9
C8 C7 H7A 119.9
C7 C8 C9 121.2(3)
C7 C8 H8A 119.4
C9 C8 H8A 119.4
C8 C9 C4 117.0(3)
C8 C9 C13 119.2(3)
C4 C9 C13 123.7(3)
C5 C10 C11 114.0(3)
C5 C10 C12 108.3(3)
C11 C10 C12 110.4(3)
C5 C10 H10A 108.0
C11 C10 H10A 108.0
C12 C10 H10A 108.0
C10 C11 H11A 109.5
C10 C11 H11B 109.5
H11A C11 H11B 109.5
C10 C11 H11C 109.5
H11A C11 H11C 109.5
H11B C11 H11C 109.5
C10 C12 H12A 109.5
C10 C12 H12B 109.5
H12A C12 H12B 109.5
C10 C12 H12C 109.5
H12A C12 H12C 109.5
H12B C12 H12C 109.5
C9 C13 C15 111.0(3)
C9 C13 C14 113.7(3)
C15 C13 C14 108.4(3)
C9 C13 H13A 107.8
C15 C13 H13A 107.8
C14 C13 H13A 107.8
C13 C14 H14A 109.5
C13 C14 H14B 109.5
H14A C14 H14B 109.5
C13 C14 H14C 109.5
H14A C14 H14C 109.5
H14B C14 H14C 109.5
C13 C15 H15A 109.5
C13 C15 H15B 109.5
H15A C15 H15B 109.5
C13 C15 H15C 109.5
H15A C15 H15C 109.5
H15B C15 H15C 109.5
N2 C16 C17 112.3(2)
N2 C16 H16A 109.1
C17 C16 H16A 109.1
N2 C16 H16B 109.1
C17 C16 H16B 109.1
H16A C16 H16B 107.9
C18 C17 C22 119.2(3)
C18 C17 C16 120.3(3)
C22 C17 C16 120.4(3)
C17 C18 C19 120.0(4)
C17 C18 H18A 120.0
C19 C18 H18A 120.0
C20 C19 C18 120.0(4)
C20 C19 H19A 120.0
C18 C19 H19A 120.0
C19 C20 C21 121.2(4)
C19 C20 H20A 119.4
C21 C20 H20A 119.4
C20 C21 C22 119.7(4)
C20 C21 H21A 120.2
C22 C21 H21A 120.2
C21 C22 C17 119.8(4)
C21 C22 H22A 120.1
C17 C22 H22A 120.1
C24 C23 C27 107.6(3)
C24 C23 C28 127.5(4)
C27 C23 C28 124.8(4)
C24 C23 Fe1 70.81(19)
C27 C23 Fe1 69.47(19)
C28 C23 Fe1 128.5(2)
C23 C24 C25 108.0(3)
C23 C24 C29 125.8(4)
C25 C24 C29 126.2(4)
C23 C24 Fe1 71.04(19)
C25 C24 Fe1 70.77(19)
C29 C24 Fe1 123.5(2)
C26 C25 C24 108.3(3)
C26 C25 C30 127.9(3)
C24 C25 C30 123.6(3)
C26 C25 Fe1 72.55(17)
C24 C25 Fe1 70.22(17)
C30 C25 Fe1 125.8(2)
C25 C26 C27 108.0(3)
C25 C26 C31 126.4(3)
C27 C26 C31 125.6(3)
C25 C26 Fe1 69.75(17)
C27 C26 Fe1 68.42(17)
C31 C26 Fe1 126.1(2)
C26 C27 C23 108.0(3)
C26 C27 C32 125.7(3)
C23 C27 C32 125.8(3)
C26 C27 Fe1 73.27(18)
C23 C27 Fe1 71.18(18)
C32 C27 Fe1 127.7(2)
C23 C28 H28A 109.5
C23 C28 H28B 109.5
H28A C28 H28B 109.5
C23 C28 H28C 109.5
H28A C28 H28C 109.5
H28B C28 H28C 109.5
C24 C29 H29A 109.5
C24 C29 H29B 109.5
H29A C29 H29B 109.5
C24 C29 H29C 109.5
H29A C29 H29C 109.5
H29B C29 H29C 109.5
C25 C30 H30A 109.5
C25 C30 H30B 109.5
H30A C30 H30B 109.5
C25 C30 H30C 109.5
H30A C30 H30C 109.5
H30B C30 H30C 109.5
C26 C31 H31A 109.5
C26 C31 H31B 109.5
H31A C31 H31B 109.5
C26 C31 H31C 109.5
H31A C31 H31C 109.5
H31B C31 H31C 109.5
C27 C32 H32A 109.5
C27 C32 H32B 109.5
H32A C32 H32B 109.5
C27 C32 H32C 109.5
H32A C32 H32C 109.5
H32B C32 H32C 109.5

loop_
_geom_bond_atom_site_label_1
_geom_bond_atom_site_label_2
_geom_bond_distance
Fe1 C1 1.966(3)
Fe1 C27 2.136(3)
Fe1 C24 2.156(3)
Fe1 C23 2.159(3)
Fe1 C25 2.163(3)
Fe1 C26 2.200(3)
Fe1 Cl1 2.2548(10)
N1 C1 1.369(4)
N1 C2 1.382(4)
N1 C4 1.450(4)
C1 N2 1.363(4)
N2 C3 1.375(4)
N2 C16 1.480(4)
C2 C3 1.329(4)
C2 H2A 0.9500
C3 H3A 0.9500
C4 C5 1.398(4)
C4 C9 1.415(4)
C5 C6 1.395(4)
C5 C10 1.519(4)
C6 C7 1.381(5)
C6 H6A 0.9500
C7 C8 1.387(5)
C7 H7A 0.9500
C8 C9 1.392(4)
C8 H8A 0.9500
C9 C13 1.519(4)
C10 C11 1.524(5)
C10 C12 1.532(4)
C10 H10A 1.0000
C11 H11A 0.9800
C11 H11B 0.9800
C11 H11C 0.9800
C12 H12A 0.9800
C12 H12B 0.9800
C12 H12C 0.9800
C13 C15 1.530(5)
C13 C14 1.533(4)
C13 H13A 1.0000
C14 H14A 0.9800
C14 H14B 0.9800
C14 H14C 0.9800
C15 H15A 0.9800
C15 H15B 0.9800
C15 H15C 0.9800
C16 C17 1.504(5)
C16 H16A 0.9900
C16 H16B 0.9900
C17 C18 1.385(5)
C17 C22 1.393(5)
C18 C19 1.387(5)
C18 H18A 0.9500
C19 C20 1.356(6)
C19 H19A 0.9500
C20 C21 1.368(6)
C20 H20A 0.9500
C21 C22 1.390(5)
C21 H21A 0.9500
C22 H22A 0.9500
C23 C24 1.410(5)
C23 C27 1.446(5)
C23 C28 1.504(5)
C24 C25 1.442(5)
C24 C29 1.492(5)
C25 C26 1.410(5)
C25 C30 1.489(5)
C26 C27 1.424(5)
C26 C31 1.497(5)
C27 C32 1.507(5)
C28 H28A 0.9800
C28 H28B 0.9800
C28 H28C 0.9800
C29 H29A 0.9800
C29 H29B 0.9800
C29 H29C 0.9800
C30 H30A 0.9800
C30 H30B 0.9800
C30 H30C 0.9800
C31 H31A 0.9800
C31 H31B 0.9800
C31 H31C 0.9800
C32 H32A 0.9800
C32 H32B 0.9800
C32 H32C 0.9800

loop_
_geom_torsion_atom_site_label_1
_geom_torsion_atom_site_label_2
_geom_torsion_atom_site_label_3
_geom_torsion_atom_site_label_4
_geom_torsion
C2 N1 C1 N2 0.0(3)
C4 N1 C1 N2 -179.3(3)
C2 N1 C1 Fe1 -172.5(2)
C4 N1 C1 Fe1 8.2(5)
N1 C1 N2 C3 -0.3(3)
Fe1 C1 N2 C3 173.1(2)
N1 C1 N2 C16 177.6(3)
Fe1 C1 N2 C16 -9.1(4)
C1 N1 C2 C3 0.2(3)
C4 N1 C2 C3 179.6(3)
N1 C2 C3 N2 -0.4(3)
C1 N2 C3 C2 0.4(4)
C16 N2 C3 C2 -177.4(3)
C1 N1 C4 C5 -76.3(4)
C2 N1 C4 C5 104.4(3)
C1 N1 C4 C9 107.1(3)
C2 N1 C4 C9 -72.2(4)
C9 C4 C5 C6 -4.5(4)
N1 C4 C5 C6 179.0(3)
C9 C4 C5 C10 170.2(3)
N1 C4 C5 C10 -6.3(4)
C4 C5 C6 C7 2.2(4)
C10 C5 C6 C7 -172.6(3)
C5 C6 C7 C8 1.8(5)
C6 C7 C8 C9 -3.7(5)
C7 C8 C9 C4 1.5(5)
C7 C8 C9 C13 178.6(3)
C5 C4 C9 C8 2.7(5)
N1 C4 C9 C8 179.2(3)
C5 C4 C9 C13 -174.3(3)
N1 C4 C9 C13 2.2(4)
C6 C5 C10 C11 -42.5(4)
C4 C5 C10 C11 142.9(3)
C6 C5 C10 C12 80.8(4)
C4 C5 C10 C12 -93.8(3)
C8 C9 C13 C15 -77.6(4)
C4 C9 C13 C15 99.3(4)
C8 C9 C13 C14 44.9(4)
C4 C9 C13 C14 -138.1(3)
C1 N2 C16 C17 137.7(3)
C3 N2 C16 C17 -44.7(4)
N2 C16 C17 C18 -79.2(4)
N2 C16 C17 C22 100.0(4)
C22 C17 C18 C19 -0.9(5)
C16 C17 C18 C19 178.3(3)
C17 C18 C19 C20 1.4(6)
C18 C19 C20 C21 -0.5(6)
C19 C20 C21 C22 -1.0(6)
C20 C21 C22 C17 1.6(6)
C18 C17 C22 C21 -0.6(5)
C16 C17 C22 C21 -179.8(3)
C27 C23 C24 C25 1.4(4)
C28 C23 C24 C25 -174.2(3)
Fe1 C23 C24 C25 61.5(2)
C27 C23 C24 C29 -178.2(3)
C28 C23 C24 C29 6.2(6)
Fe1 C23 C24 C29 -118.1(3)
C27 C23 C24 Fe1 -60.0(2)
C28 C23 C24 Fe1 124.3(3)
C23 C24 C25 C26 1.3(3)
C29 C24 C25 C26 -179.1(3)
Fe1 C24 C25 C26 62.9(2)
C23 C24 C25 C30 177.9(3)
C29 C24 C25 C30 -2.5(5)
Fe1 C24 C25 C30 -120.5(3)
C23 C24 C25 Fe1 -61.6(2)
C29 C24 C25 Fe1 118.0(3)
C24 C25 C26 C27 -3.6(3)
C30 C25 C26 C27 -179.9(3)
Fe1 C25 C26 C27 57.9(2)
C24 C25 C26 C31 178.0(3)
C30 C25 C26 C31 1.7(5)
Fe1 C25 C26 C31 -120.5(3)
C24 C25 C26 Fe1 -61.5(2)
C30 C25 C26 Fe1 122.2(4)
C25 C26 C27 C23 4.4(3)
C31 C26 C27 C23 -177.1(3)
Fe1 C26 C27 C23 63.1(2)
C25 C26 C27 C32 176.6(3)
C31 C26 C27 C32 -5.0(5)
Fe1 C26 C27 C32 -124.7(3)
C25 C26 C27 Fe1 -58.7(2)
C31 C26 C27 Fe1 119.7(3)
C24 C23 C27 C26 -3.6(4)
C28 C23 C27 C26 172.2(3)
Fe1 C23 C27 C26 -64.5(2)
C24 C23 C27 C32 -175.7(3)
C28 C23 C27 C32 0.1(5)
Fe1 C23 C27 C32 123.4(3)
C24 C23 C27 Fe1 60.9(2)
C28 C23 C27 Fe1 -123.3(3)
